data_7109499
loop_
_publ_author_name
'David L. Davies'
'Kuldip Singh'
'Shalini Singh'
'Barbara Villa-Marcos'

_publ_section_title
;
 Preparation of single enantiomers of chiral at metal bis-cyclometallated
 iridium complexes
;
_journal_name_full Chem.Commun.
_journal_page_first 6546
_journal_paper_doi 10.1039/c3cc43121e
_journal_volume 49
_journal_year 2013
_chemical_absolute_configuration ,rm
_chemical_formula_moiety 'C30 H28 Ir N5 O2, 0.5 C6 H14'
_chemical_formula_sum 'C33 H35 Ir N5 O2'
_chemical_formula_weight 725.86
_chemical_name_systematic
;
?
;
_space_group_IT_number 170
_symmetry_cell_setting hexagonal
_symmetry_space_group_name_Hall 'P 65'
_symmetry_space_group_name_H-M 'P 65'
_atom_sites_solution_hydrogens geom
_atom_sites_solution_primary direct
_atom_sites_solution_secondary difmap
_audit_creation_method SHELXL-97
_cell_angle_alpha 90.00
_cell_angle_beta 90.00
_cell_angle_gamma 120.00
_cell_formula_units_Z 6
_cell_length_a 19.805(7)
_cell_length_b 19.805(7)
_cell_length_c 12.370(6)
_cell_measurement_reflns_used 953
_cell_measurement_temperature 150(2)
_cell_measurement_theta_max 24.054
_cell_measurement_theta_min 2.635
_cell_volume 4202(3)
_computing_cell_refinement 'Bruker SMART'
_computing_data_collection 'Bruker SMART'
_computing_data_reduction 'Bruker SHELXTL'
_computing_molecular_graphics 'Bruker SHELXTL'
_computing_publication_material 'Bruker SHELXTL'
_computing_structure_refinement 'SHELXL-97 (Sheldrick, 1997)'
_computing_structure_solution 'SHELXS-97 (Sheldrick, 1990)'
_diffrn_ambient_temperature 150(2)
_diffrn_measured_fraction_theta_full 0.999
_diffrn_measured_fraction_theta_max 0.999
_diffrn_measurement_device_type 'Bruker Apex 2000 CCD area detector'
_diffrn_measurement_method 'phi and omega scans'
_diffrn_radiation_monochromator graphite
_diffrn_radiation_source 'fine-focus sealed tube'
_diffrn_radiation_type MoK\a
_diffrn_radiation_wavelength 0.71073
_diffrn_reflns_av_R_equivalents 0.0719
_diffrn_reflns_av_sigmaI/netI 0.0551
_diffrn_reflns_limit_h_max 25
_diffrn_reflns_limit_h_min -25
_diffrn_reflns_limit_k_max 25
_diffrn_reflns_limit_k_min -25
_diffrn_reflns_limit_l_max 15
_diffrn_reflns_limit_l_min -15
_diffrn_reflns_number 35447
_diffrn_reflns_theta_full 27.00
_diffrn_reflns_theta_max 27.00
_diffrn_reflns_theta_min 2.03
_exptl_absorpt_coefficient_mu 4.807
_exptl_absorpt_correction_T_max 0.746
_exptl_absorpt_correction_T_min 0.506
_exptl_absorpt_correction_type empirical
_exptl_absorpt_process_details
;
absorption correction based on 19593 reflections(SADABS);Rint 0.1125 before
correction and 0.0551 after.
;
_exptl_crystal_colour orange
_exptl_crystal_density_diffrn 1.721
_exptl_crystal_density_method 'not measured'
_exptl_crystal_description block
_exptl_crystal_F_000 2166
_exptl_crystal_size_max 0.23
_exptl_crystal_size_mid 0.13
_exptl_crystal_size_min 0.07
_refine_diff_density_max 1.062
_refine_diff_density_min -0.419
_refine_diff_density_rms 0.106
_refine_ls_abs_structure_details 'Flack H D (1983), Acta Cryst. A39, 876-881'
_refine_ls_abs_structure_Flack 0.013(7)
_refine_ls_extinction_method none
_refine_ls_goodness_of_fit_ref 0.982
_refine_ls_hydrogen_treatment constr
_refine_ls_matrix_type full
_refine_ls_number_parameters 345
_refine_ls_number_reflns 6093
_refine_ls_number_restraints 1
_refine_ls_restrained_S_all 0.982
_refine_ls_R_factor_all 0.0336
_refine_ls_R_factor_gt 0.0292
_refine_ls_shift/su_max 0.001
_refine_ls_shift/su_mean 0.000
_refine_ls_structure_factor_coef Fsqd
_refine_ls_weighting_details 'calc w=1/[\s^2^(Fo^2^)+(0.0232P)^2^+0.0000P] where P=(Fo^2^+2Fc^2^)/3'
_refine_ls_weighting_scheme calc
_refine_ls_wR_factor_gt 0.0586
_refine_ls_wR_factor_ref 0.0595
_reflns_number_gt 5521
_reflns_number_total 6093
_reflns_threshold_expression >2sigma(I)
_cod_data_source_file c3cc43121e.txt
_cod_data_source_block 09065
_cod_original_sg_symbol_H-M P6(5)
_cod_database_code 7109499

loop_
_symmetry_equiv_pos_as_xyz
'x, y, z'
'-y, x-y, z+2/3'
'-x+y, -x, z+1/3'
'-x, -y, z+1/2'
'y, -x+y, z+1/6'
'x-y, x, z+5/6'

loop_
_atom_site_label
_atom_site_type_symbol
_atom_site_fract_x
_atom_site_fract_y
_atom_site_fract_z
_atom_site_U_iso_or_equiv
_atom_site_adp_type
_atom_site_occupancy
_atom_site_symmetry_multiplicity
_atom_site_calc_flag
_atom_site_refinement_flags
Ir1 Ir 0.438420(11) 0.345169(11) 0.03100(2) 0.01987(5) Uani 1 1 d .
O1 O 0.4174(2) 0.3635(2) -0.1325(3) 0.0297(8) Uani 1 1 d .
O2 O 0.1989(2) 0.1730(2) -0.0168(3) 0.0324(10) Uani 1 1 d .
N1 N 0.4240(2) 0.4322(2) 0.0903(3) 0.0214(10) Uani 1 1 d .
N2 N 0.4437(2) 0.4492(2) 0.1961(4) 0.0221(9) Uani 1 1 d .
N3 N 0.4612(3) 0.2612(3) -0.0193(4) 0.0252(10) Uani 1 1 d .
N4 N 0.5364(3) 0.2857(3) -0.0398(4) 0.0300(11) Uani 1 1 d .
N5 N 0.3166(2) 0.2647(2) 0.0396(4) 0.0241(10) Uani 1 1 d .
C1 C 0.3993(3) 0.4802(3) 0.0561(5) 0.0271(13) Uani 1 1 d .
H1 H 0.3826 0.4819 -0.0153 0.033 Uiso 1 1 calc R
C2 C 0.4021(3) 0.5273(3) 0.1419(5) 0.0263(13) Uani 1 1 d .
H2 H 0.3875 0.5662 0.1402 0.032 Uiso 1 1 calc R
C3 C 0.4298(3) 0.5062(3) 0.2285(4) 0.0252(13) Uani 1 1 d .
H3 H 0.4379 0.5278 0.2991 0.030 Uiso 1 1 calc R
C4 C 0.4630(3) 0.3984(3) 0.2519(4) 0.0213(12) Uani 1 1 d .
C5 C 0.4770(3) 0.4050(3) 0.3612(5) 0.0274(11) Uani 1 1 d .
H5 H 0.4771 0.4461 0.4012 0.033 Uiso 1 1 calc R
C6 C 0.4909(3) 0.3505(3) 0.4124(5) 0.0315(14) Uani 1 1 d .
H6 H 0.5008 0.3539 0.4879 0.038 Uiso 1 1 calc R
C7 C 0.4899(3) 0.2913(3) 0.3516(5) 0.0275(12) Uani 1 1 d .
H7 H 0.4985 0.2534 0.3861 0.033 Uiso 1 1 calc R
C8 C 0.4768(3) 0.2864(3) 0.2418(4) 0.0239(12) Uani 1 1 d .
H8 H 0.4779 0.2460 0.2020 0.029 Uiso 1 1 calc R
C9 C 0.4617(3) 0.3394(3) 0.1873(4) 0.0194(10) Uani 1 1 d .
C10 C 0.4230(3) 0.1842(3) -0.0285(4) 0.0293(13) Uani 1 1 d .
H10 H 0.3685 0.1515 -0.0183 0.035 Uiso 1 1 calc R
C11 C 0.4743(4) 0.1584(4) -0.0550(5) 0.0349(15) Uani 1 1 d .
H11 H 0.4620 0.1059 -0.0655 0.042 Uiso 1 1 calc R
C12 C 0.5455(4) 0.2231(4) -0.0631(5) 0.0374(16) Uani 1 1 d .
H12 H 0.5929 0.2248 -0.0815 0.045 Uiso 1 1 calc R
C13 C 0.5887(3) 0.3677(3) -0.0278(4) 0.0297(13) Uani 1 1 d .
C14 C 0.6684(4) 0.4007(4) -0.0496(6) 0.0460(18) Uani 1 1 d .
H14 H 0.6892 0.3694 -0.0746 0.055 Uiso 1 1 calc R
C15 C 0.7153(4) 0.4785(4) -0.0340(5) 0.0486(19) Uani 1 1 d .
H15 H 0.7695 0.5021 -0.0488 0.058 Uiso 1 1 calc R
C16 C 0.6850(3) 0.5238(4) 0.0031(4) 0.0382(16) Uani 1 1 d .
H16 H 0.7183 0.5781 0.0149 0.046 Uiso 1 1 calc R
C17 C 0.6057(3) 0.4895(3) 0.0230(5) 0.0290(12) Uani 1 1 d .
H17 H 0.5852 0.5210 0.0481 0.035 Uiso 1 1 calc R
C18 C 0.5553(3) 0.4100(3) 0.0072(4) 0.0233(12) Uani 1 1 d .
C19 C 0.3597(4) 0.3154(3) -0.1927(5) 0.0299(14) Uani 1 1 d .
C20 C 0.3672(4) 0.3278(3) -0.3060(5) 0.0401(14) Uani 1 1 d .
H20 H 0.4150 0.3689 -0.3335 0.048 Uiso 1 1 calc R
C21 C 0.3098(5) 0.2839(5) -0.3767(6) 0.060(2) Uani 1 1 d .
H21 H 0.3178 0.2943 -0.4520 0.072 Uiso 1 1 calc R
C22 C 0.2387(5) 0.2230(5) -0.3390(6) 0.072(3) Uani 1 1 d .
H22 H 0.1978 0.1929 -0.3884 0.086 Uiso 1 1 calc R
C23 C 0.2283(4) 0.2070(5) -0.2301(6) 0.061(2) Uani 1 1 d .
H23 H 0.1806 0.1645 -0.2050 0.073 Uiso 1 1 calc R
C24 C 0.2872(3) 0.2528(3) -0.1556(5) 0.0290(13) Uani 1 1 d .
C25 C 0.2710(3) 0.2337(3) -0.0413(5) 0.0269(13) Uani 1 1 d .
C26 C 0.2002(4) 0.1555(4) 0.0965(5) 0.0351(15) Uani 1 1 d .
H26A H 0.2035 0.1076 0.1057 0.042 Uiso 1 1 calc R
H26B H 0.1530 0.1486 0.1340 0.042 Uiso 1 1 calc R
C27 C 0.2742(3) 0.2276(3) 0.1400(5) 0.0266(13) Uani 1 1 d .
H27 H 0.3052 0.2097 0.1827 0.032 Uiso 1 1 calc R
C28 C 0.2589(3) 0.2816(3) 0.2099(5) 0.0259(12) Uani 1 1 d .
H28 H 0.3101 0.3297 0.2241 0.031 Uiso 1 1 calc R
C29 C 0.2241(4) 0.2442(4) 0.3184(5) 0.0468(18) Uani 1 1 d .
H29A H 0.1734 0.1972 0.3068 0.070 Uiso 1 1 calc R
H29B H 0.2173 0.2812 0.3633 0.070 Uiso 1 1 calc R
H29C H 0.2592 0.2301 0.3550 0.070 Uiso 1 1 calc R
C30 C 0.2065(4) 0.3063(4) 0.1534(5) 0.0456(18) Uani 1 1 d .
H30A H 0.2278 0.3272 0.0818 0.068 Uiso 1 1 calc R
H30B H 0.2038 0.3464 0.1964 0.068 Uiso 1 1 calc R
H30C H 0.1540 0.2610 0.1456 0.068 Uiso 1 1 calc R

loop_
_atom_site_aniso_label
_atom_site_aniso_U_11
_atom_site_aniso_U_22
_atom_site_aniso_U_33
_atom_site_aniso_U_23
_atom_site_aniso_U_13
_atom_site_aniso_U_12
Ir1 0.01984(11) 0.02267(11) 0.01840(9) -0.00095(9) -0.00177(9) 0.01161(9)
O1 0.033(2) 0.033(2) 0.0177(19) -0.001(2) -0.002(2) 0.0120(18)
O2 0.025(2) 0.029(2) 0.036(2) -0.0041(18) -0.0058(18) 0.0077(19)
N1 0.023(2) 0.019(2) 0.022(2) 0.0006(18) 0.0006(19) 0.010(2)
N2 0.025(2) 0.022(2) 0.018(2) 0.000(2) -0.001(2) 0.0116(18)
N3 0.029(3) 0.031(3) 0.023(2) -0.003(2) 0.001(2) 0.020(2)
N4 0.023(3) 0.040(3) 0.028(3) -0.006(2) 0.003(2) 0.016(2)
N5 0.022(2) 0.022(2) 0.027(3) -0.004(2) -0.007(2) 0.0105(19)
C1 0.022(3) 0.027(3) 0.034(4) 0.007(2) 0.001(2) 0.014(2)
C2 0.032(3) 0.023(3) 0.031(3) 0.000(2) 0.003(3) 0.018(3)
C3 0.031(3) 0.021(3) 0.029(3) 0.002(2) 0.006(2) 0.016(3)
C4 0.019(3) 0.018(3) 0.026(3) 0.002(2) -0.001(2) 0.009(2)
C5 0.029(3) 0.031(3) 0.025(3) -0.006(3) -0.005(3) 0.017(2)
C6 0.028(3) 0.037(3) 0.023(3) 0.003(3) -0.005(2) 0.012(3)
C7 0.032(3) 0.026(3) 0.025(3) 0.004(3) -0.005(3) 0.015(2)
C8 0.022(3) 0.024(3) 0.026(3) -0.003(2) 0.001(2) 0.012(2)
C9 0.019(2) 0.027(3) 0.013(3) 0.002(2) -0.001(2) 0.011(2)
C10 0.033(3) 0.031(3) 0.022(3) -0.008(3) -0.007(2) 0.015(3)
C11 0.050(4) 0.037(4) 0.031(3) -0.009(3) -0.007(3) 0.032(3)
C12 0.040(4) 0.050(4) 0.035(4) -0.011(3) -0.001(3) 0.032(3)
C13 0.024(3) 0.039(4) 0.025(3) -0.005(3) 0.000(2) 0.015(3)
C14 0.030(4) 0.055(5) 0.054(4) -0.016(4) 0.000(3) 0.022(3)
C15 0.021(3) 0.064(5) 0.046(4) -0.007(4) 0.011(3) 0.011(3)
C16 0.029(3) 0.043(4) 0.024(4) 0.000(3) 0.001(2) 0.004(3)
C17 0.028(3) 0.034(3) 0.023(3) 0.004(3) -0.002(3) 0.014(2)
C18 0.019(3) 0.029(3) 0.020(3) 0.001(2) -0.002(2) 0.011(2)
C19 0.034(3) 0.036(4) 0.028(3) -0.006(3) -0.007(3) 0.025(3)
C20 0.043(4) 0.052(4) 0.024(3) 0.002(3) -0.002(3) 0.023(3)
C21 0.065(5) 0.069(5) 0.027(4) -0.006(4) -0.007(4) 0.020(5)
C22 0.047(5) 0.095(7) 0.030(4) -0.016(4) -0.023(3) 0.002(5)
C23 0.040(5) 0.073(6) 0.038(4) -0.010(4) -0.005(4) 0.004(4)
C24 0.029(3) 0.035(3) 0.027(4) -0.004(3) -0.006(3) 0.018(3)
C25 0.026(3) 0.026(3) 0.031(3) 0.000(3) -0.004(3) 0.015(3)
C26 0.041(4) 0.027(3) 0.034(4) 0.001(3) 0.000(3) 0.014(3)
C27 0.019(3) 0.020(3) 0.037(4) 0.009(3) 0.000(3) 0.007(2)
C28 0.018(3) 0.024(3) 0.032(3) -0.002(3) -0.004(3) 0.008(2)
C29 0.055(5) 0.061(5) 0.034(4) 0.001(3) 0.005(3) 0.036(4)
C30 0.052(4) 0.052(4) 0.048(4) 0.005(3) 0.007(3) 0.038(4)

loop_
_atom_type_symbol
_atom_type_description
_atom_type_scat_dispersion_real
_atom_type_scat_dispersion_imag
_atom_type_scat_source
C C 0.0033 0.0016 'International Tables Vol C Tables 4.2.6.8 and 6.1.1.4'
H H 0.0000 0.0000 'International Tables Vol C Tables 4.2.6.8 and 6.1.1.4'
N N 0.0061 0.0033 'International Tables Vol C Tables 4.2.6.8 and 6.1.1.4'
O O 0.0106 0.0060 'International Tables Vol C Tables 4.2.6.8 and 6.1.1.4'
Ir Ir -1.4442 7.9887 'International Tables Vol C Tables 4.2.6.8 and 6.1.1.4'

loop_
_geom_angle_atom_site_label_1
_geom_angle_atom_site_label_2
_geom_angle_atom_site_label_3
_geom_angle
C9 Ir1 N1 80.37(19)
C9 Ir1 N3 95.61(19)
N1 Ir1 N3 174.83(18)
C9 Ir1 C18 87.3(2)
N1 Ir1 C18 96.67(19)
N3 Ir1 C18 79.8(2)
C9 Ir1 N5 96.7(2)
N1 Ir1 N5 91.67(17)
N3 Ir1 N5 92.02(17)
C18 Ir1 N5 171.3(2)
C9 Ir1 O1 174.14(18)
N1 Ir1 O1 94.38(16)
N3 Ir1 O1 89.49(16)
C18 Ir1 O1 90.72(17)
N5 Ir1 O1 85.99(16)
C19 O1 Ir1 126.5(4)
C25 O2 C26 106.9(5)
C1 N1 N2 107.0(4)
C1 N1 Ir1 138.5(4)
N2 N1 Ir1 114.5(3)
C3 N2 N1 109.8(4)
C3 N2 C4 133.4(5)
N1 N2 C4 116.0(4)
C10 N3 N4 106.9(5)
C10 N3 Ir1 137.6(4)
N4 N3 Ir1 115.1(3)
N3 N4 C12 109.7(5)
N3 N4 C13 115.7(4)
C12 N4 C13 134.4(5)
C25 N5 C27 109.3(4)
C25 N5 Ir1 125.8(4)
C27 N5 Ir1 124.4(4)
N1 C1 C2 109.1(5)
N1 C1 H1 125.5
C2 C1 H1 125.5
C3 C2 C1 106.3(5)
C3 C2 H2 126.8
C1 C2 H2 126.8
N2 C3 C2 107.8(5)
N2 C3 H3 126.1
C2 C3 H3 126.1
C5 C4 C9 124.0(5)
C5 C4 N2 121.6(5)
C9 C4 N2 114.3(5)
C4 C5 C6 118.8(5)
C4 C5 H5 120.6
C6 C5 H5 120.6
C7 C6 C5 119.0(5)
C7 C6 H6 120.5
C5 C6 H6 120.5
C8 C7 C6 121.1(5)
C8 C7 H7 119.5
C6 C7 H7 119.5
C7 C8 C9 121.8(5)
C7 C8 H8 119.1
C9 C8 H8 119.1
C8 C9 C4 115.2(5)
C8 C9 Ir1 130.4(4)
C4 C9 Ir1 114.3(4)
N3 C10 C11 110.1(5)
N3 C10 H10 124.9
C11 C10 H10 124.9
C12 C11 C10 106.0(5)
C12 C11 H11 127.0
C10 C11 H11 127.0
C11 C12 N4 107.2(6)
C11 C12 H12 126.4
N4 C12 H12 126.4
C18 C13 C14 123.5(6)
C18 C13 N4 115.4(5)
C14 C13 N4 121.1(5)
C15 C14 C13 118.2(6)
C15 C14 H14 120.9
C13 C14 H14 120.9
C14 C15 C16 120.8(6)
C14 C15 H15 119.6
C16 C15 H15 119.6
C15 C16 C17 119.5(6)
C15 C16 H16 120.2
C17 C16 H16 120.2
C16 C17 C18 121.7(6)
C16 C17 H17 119.1
C18 C17 H17 119.1
C13 C18 C17 116.2(5)
C13 C18 Ir1 113.9(4)
C17 C18 Ir1 129.9(4)
O1 C19 C20 117.5(6)
O1 C19 C24 126.1(5)
C20 C19 C24 116.3(5)
C21 C20 C19 123.1(6)
C21 C20 H20 118.4
C19 C20 H20 118.4
C20 C21 C22 120.0(7)
C20 C21 H21 120.0
C22 C21 H21 120.0
C23 C22 C21 119.7(7)
C23 C22 H22 120.2
C21 C22 H22 120.2
C22 C23 C24 120.9(7)
C22 C23 H23 119.5
C24 C23 H23 119.5
C23 C24 C19 120.0(6)
C23 C24 C25 117.7(6)
C19 C24 C25 122.3(5)
N5 C25 O2 115.2(5)
N5 C25 C24 128.5(5)
O2 C25 C24 116.3(5)
O2 C26 C27 103.8(5)
O2 C26 H26A 111.0
C27 C26 H26A 111.0
O2 C26 H26B 111.0
C27 C26 H26B 111.0
H26A C26 H26B 109.0
N5 C27 C28 113.1(4)
N5 C27 C26 102.0(5)
C28 C27 C26 114.7(5)
N5 C27 H27 108.9
C28 C27 H27 108.9
C26 C27 H27 108.9
C27 C28 C30 111.9(5)
C27 C28 C29 111.1(5)
C30 C28 C29 110.3(5)
C27 C28 H28 107.8
C30 C28 H28 107.8
C29 C28 H28 107.8
C28 C29 H29A 109.5
C28 C29 H29B 109.5
H29A C29 H29B 109.5
C28 C29 H29C 109.5
H29A C29 H29C 109.5
H29B C29 H29C 109.5
C28 C30 H30A 109.5
C28 C30 H30B 109.5
H30A C30 H30B 109.5
C28 C30 H30C 109.5
H30A C30 H30C 109.5
H30B C30 H30C 109.5

loop_
_geom_bond_atom_site_label_1
_geom_bond_atom_site_label_2
_geom_bond_distance
Ir1 C9 2.004(6)
Ir1 N1 2.022(4)
Ir1 N3 2.026(4)
Ir1 C18 2.030(5)
Ir1 N5 2.128(4)
Ir1 O1 2.132(4)
O1 C19 1.297(6)
O2 C25 1.362(7)
O2 C26 1.448(7)
N1 C1 1.335(6)
N1 N2 1.359(6)
N2 C3 1.351(6)
N2 C4 1.422(6)
N3 C10 1.326(7)
N3 N4 1.340(6)
N4 C12 1.370(7)
N4 C13 1.432(7)
N5 C25 1.281(7)
N5 C27 1.474(7)
C1 C2 1.397(7)
C1 H1 0.9500
C2 C3 1.359(7)
C2 H2 0.9500
C3 H3 0.9500
C4 C5 1.373(8)
C4 C9 1.405(7)
C5 C6 1.393(7)
C5 H5 0.9500
C6 C7 1.386(8)
C6 H6 0.9500
C7 C8 1.377(8)
C7 H7 0.9500
C8 C9 1.399(7)
C8 H8 0.9500
C10 C11 1.386(8)
C10 H10 0.9500
C11 C12 1.355(9)
C11 H11 0.9500
C12 H12 0.9500
C13 C18 1.371(7)
C13 C14 1.400(8)
C14 C15 1.358(9)
C14 H14 0.9500
C15 C16 1.384(9)
C15 H15 0.9500
C16 C17 1.386(7)
C16 H16 0.9500
C17 C18 1.394(7)
C17 H17 0.9500
C19 C20 1.418(9)
C19 C24 1.424(8)
C20 C21 1.351(9)
C20 H20 0.9500
C21 C22 1.399(10)
C21 H21 0.9500
C22 C23 1.375(10)
C22 H22 0.9500
C23 C24 1.405(9)
C23 H23 0.9500
C24 C25 1.457(8)
C26 C27 1.544(8)
C26 H26A 0.9900
C26 H26B 0.9900
C27 C28 1.519(8)
C27 H27 1.0000
C28 C30 1.521(8)
C28 C29 1.522(8)
C28 H28 1.0000
C29 H29A 0.9800
C29 H29B 0.9800
C29 H29C 0.9800
C30 H30A 0.9800
C30 H30B 0.9800
C30 H30C 0.9800

loop_
_geom_torsion_atom_site_label_1
_geom_torsion_atom_site_label_2
_geom_torsion_atom_site_label_3
_geom_torsion_atom_site_label_4
_geom_torsion
N1 Ir1 O1 C19 -115.2(4)
N3 Ir1 O1 C19 68.3(4)
C18 Ir1 O1 C19 148.1(5)
N5 Ir1 O1 C19 -23.8(4)
C9 Ir1 N1 C1 -173.0(6)
C18 Ir1 N1 C1 100.8(6)
N5 Ir1 N1 C1 -76.5(6)
O1 Ir1 N1 C1 9.6(5)
C9 Ir1 N1 N2 6.5(3)
C18 Ir1 N1 N2 -79.7(3)
N5 Ir1 N1 N2 103.0(3)
O1 Ir1 N1 N2 -170.9(3)
C1 N1 N2 C3 1.4(5)
Ir1 N1 N2 C3 -178.2(3)
C1 N1 N2 C4 172.9(4)
Ir1 N1 N2 C4 -6.7(5)
C9 Ir1 N3 C10 86.6(6)
C18 Ir1 N3 C10 172.9(6)
N5 Ir1 N3 C10 -10.3(6)
O1 Ir1 N3 C10 -96.3(6)
C9 Ir1 N3 N4 -84.7(4)
C18 Ir1 N3 N4 1.6(4)
N5 Ir1 N3 N4 178.4(4)
O1 Ir1 N3 N4 92.4(4)
C10 N3 N4 C12 0.5(6)
Ir1 N3 N4 C12 174.4(4)
C10 N3 N4 C13 -176.5(5)
Ir1 N3 N4 C13 -2.7(6)
C9 Ir1 N5 C25 -167.1(4)
N1 Ir1 N5 C25 112.4(4)
N3 Ir1 N5 C25 -71.2(4)
O1 Ir1 N5 C25 18.2(4)
C9 Ir1 N5 C27 3.5(4)
N1 Ir1 N5 C27 -77.0(4)
N3 Ir1 N5 C27 99.4(4)
O1 Ir1 N5 C27 -171.3(4)
N2 N1 C1 C2 -1.2(6)
Ir1 N1 C1 C2 178.3(4)
N1 C1 C2 C3 0.5(6)
N1 N2 C3 C2 -1.2(6)
C4 N2 C3 C2 -170.6(5)
C1 C2 C3 N2 0.4(6)
C3 N2 C4 C5 -5.0(8)
N1 N2 C4 C5 -173.9(5)
C3 N2 C4 C9 171.4(5)
N1 N2 C4 C9 2.4(6)
C9 C4 C5 C6 0.1(8)
N2 C4 C5 C6 176.1(5)
C4 C5 C6 C7 -0.2(8)
C5 C6 C7 C8 1.1(8)
C6 C7 C8 C9 -1.8(8)
C7 C8 C9 C4 1.6(8)
C7 C8 C9 Ir1 -178.5(4)
C5 C4 C9 C8 -0.8(8)
N2 C4 C9 C8 -177.0(4)
C5 C4 C9 Ir1 179.3(4)
N2 C4 C9 Ir1 3.1(6)
N1 Ir1 C9 C8 175.0(5)
N3 Ir1 C9 C8 -8.3(5)
C18 Ir1 C9 C8 -87.8(5)
N5 Ir1 C9 C8 84.4(5)
N1 Ir1 C9 C4 -5.1(4)
N3 Ir1 C9 C4 171.6(4)
C18 Ir1 C9 C4 92.1(4)
N5 Ir1 C9 C4 -95.6(4)
N4 N3 C10 C11 0.2(6)
Ir1 N3 C10 C11 -171.6(4)
N3 C10 C11 C12 -0.8(7)
C10 C11 C12 N4 1.0(7)
N3 N4 C12 C11 -1.0(7)
C13 N4 C12 C11 175.3(6)
N3 N4 C13 C18 2.5(7)
C12 N4 C13 C18 -173.6(6)
N3 N4 C13 C14 -178.4(5)
C12 N4 C13 C14 5.5(10)
C18 C13 C14 C15 0.8(10)
N4 C13 C14 C15 -178.3(6)
C13 C14 C15 C16 0.5(11)
C14 C15 C16 C17 -1.0(10)
C15 C16 C17 C18 0.4(9)
C14 C13 C18 C17 -1.3(9)
N4 C13 C18 C17 177.8(5)
C14 C13 C18 Ir1 179.8(5)
N4 C13 C18 Ir1 -1.1(6)
C16 C17 C18 C13 0.7(8)
C16 C17 C18 Ir1 179.4(4)
C9 Ir1 C18 C13 95.9(4)
N1 Ir1 C18 C13 175.9(4)
N3 Ir1 C18 C13 -0.2(4)
O1 Ir1 C18 C13 -89.6(4)
C9 Ir1 C18 C17 -82.7(5)
N1 Ir1 C18 C17 -2.8(5)
N3 Ir1 C18 C17 -178.9(5)
O1 Ir1 C18 C17 91.7(5)
Ir1 O1 C19 C20 -162.4(4)
Ir1 O1 C19 C24 20.6(8)
O1 C19 C20 C21 -176.9(6)
C24 C19 C20 C21 0.4(9)
C19 C20 C21 C22 0.2(12)
C20 C21 C22 C23 -1.5(14)
C21 C22 C23 C24 2.3(14)
C22 C23 C24 C19 -1.7(12)
C22 C23 C24 C25 178.2(8)
O1 C19 C24 C23 177.3(6)
C20 C19 C24 C23 0.3(9)
O1 C19 C24 C25 -2.5(9)
C20 C19 C24 C25 -179.5(5)
C27 N5 C25 O2 -3.9(6)
Ir1 N5 C25 O2 167.8(3)
C27 N5 C25 C24 178.8(6)
Ir1 N5 C25 C24 -9.5(8)
C26 O2 C25 N5 -7.6(6)
C26 O2 C25 C24 170.1(5)
C23 C24 C25 N5 176.6(6)
C19 C24 C25 N5 -3.6(9)
C23 C24 C25 O2 -0.7(8)
C19 C24 C25 O2 179.1(5)
C25 O2 C26 C27 14.8(6)
C25 N5 C27 C28 -111.1(5)
Ir1 N5 C27 C28 77.0(5)
C25 N5 C27 C26 12.7(6)
Ir1 N5 C27 C26 -159.2(3)
O2 C26 C27 N5 -16.3(6)
O2 C26 C27 C28 106.4(5)
N5 C27 C28 C30 63.2(6)
C26 C27 C28 C30 -53.2(6)
N5 C27 C28 C29 -173.1(5)
C26 C27 C28 C29 70.5(6)
